data_1547409
loop_
_publ_author_name
'Anuradha R. Pallipurath'
'Jonathan M. Skelton'
'Mark R. Warren'
'Naghmeh Kamali'
'Patrick McArdle'
'Andrea Erxleben'

_publ_section_title
;
 Sulfamerazine: Understanding the Influence of Slip Planes in the
 Polymorphic Phase Transformation through X-Ray Crystallographic Studies
 and ab Initio Lattice Dynamics
;
_journal_name_full 'Molecular Pharmaceutics'
_journal_page_first 3735
_journal_page_last 3748
_journal_paper_doi 10.1021/acs.molpharmaceut.5b00504
_journal_volume 12
_journal_year 2015
_chemical_absolute_configuration ad
_chemical_formula_moiety 'C11 H12 N4 O2 S'
_chemical_formula_sum 'C11 H12 N4 O2 S'
_chemical_formula_weight 264.31
_chemical_name_common Sulfamerazine
_chemical_name_systematic 4-amino-N-(4-methylpyrimidin-2-yl)
_space_group_crystal_system orthorhombic
_space_group_IT_number 33
_space_group_name_Hall 'P 2c -2n'
_space_group_name_H-M_alt 'P n a 21'
_symmetry_space_group_name_Hall 'P 2c -2n'
_symmetry_space_group_name_H-M 'P n a 21'
_atom_sites_solution_hydrogens mixed
_cell_angle_alpha 90
_cell_angle_beta 90
_cell_angle_gamma 90
_cell_formula_units_Z 8
_cell_length_a 14.4687(6)
_cell_length_b 8.1829(9)
_cell_length_c 21.8084(4)
_cell_measurement_reflns_used 2291
_cell_measurement_temperature 175.0(2)
_cell_measurement_theta_max 28.5850
_cell_measurement_theta_min 3.8550
_cell_volume 2582.0(3)
_computing_cell_refinement
;
'Fri Dec 12 05:27:49 2014'
;
_computing_data_collection
;
'Fri Dec 12 05:27:49 2014'
;
_computing_data_reduction
;
'Fri Dec 12 05:27:49 2014'
;
_computing_molecular_graphics OSCAIL
_computing_structure_refinement 'SHELXL-2014/7 (Sheldrick, 2014)'
_computing_structure_solution SHELXT
_diffrn_ambient_temperature 175.0(2)
_diffrn_detector_area_resol_mean 16.1048
_diffrn_measured_fraction_theta_full 0.997
_diffrn_measured_fraction_theta_max 0.877
_diffrn_measurement_device_type 'Xcalibur, Sapphire3'
_diffrn_measurement_method '\w scans'
_diffrn_radiation_type MoK\a
_diffrn_radiation_wavelength 0.71073
_diffrn_reflns_av_R_equivalents 0.0344
_diffrn_reflns_av_unetI/netI 0.0689
_diffrn_reflns_Laue_measured_fraction_full 0.997
_diffrn_reflns_Laue_measured_fraction_max 0.877
_diffrn_reflns_limit_h_max 17
_diffrn_reflns_limit_h_min -19
_diffrn_reflns_limit_k_max 11
_diffrn_reflns_limit_k_min -10
_diffrn_reflns_limit_l_max 25
_diffrn_reflns_limit_l_min -27
_diffrn_reflns_number 8151
_diffrn_reflns_point_group_measured_fraction_full 0.749
_diffrn_reflns_point_group_measured_fraction_max 0.634
_diffrn_reflns_theta_full 25.242
_diffrn_reflns_theta_max 28.988
_diffrn_reflns_theta_min 3.380
_diffrn_source 'Enhance (Mo) X-ray Source'
_exptl_absorpt_coefficient_mu 0.251
_exptl_absorpt_correction_T_max 1.00000
_exptl_absorpt_correction_T_min 0.97919
_exptl_absorpt_correction_type multi-scan
_exptl_absorpt_process_details
;
'Fri Dec 12 05:27:49 2014'
;
_exptl_crystal_colour Colourless
_exptl_crystal_density_diffrn 1.360
_exptl_crystal_description Parallelepiped
_exptl_crystal_F_000 1104
_exptl_crystal_size_max 0.50
_exptl_crystal_size_mid 0.40
_exptl_crystal_size_min 0.20
_refine_diff_density_max 0.243
_refine_diff_density_min -0.349
_refine_diff_density_rms 0.053
_refine_ls_abs_structure_details
;
 Flack x determined using 753 quotients [(I+)-(I-)]/[(I+)+(I-)]
 (Parsons, Flack and Wagner, Acta Cryst. B69 (2013) 249-259).
;
_refine_ls_abs_structure_Flack -0.03(10)
_refine_ls_extinction_coef .
_refine_ls_extinction_method none
_refine_ls_goodness_of_fit_ref 0.970
_refine_ls_hydrogen_treatment mixed
_refine_ls_matrix_type full
_refine_ls_number_parameters 343
_refine_ls_number_reflns 4347
_refine_ls_number_restraints 5
_refine_ls_restrained_S_all 0.970
_refine_ls_R_factor_all 0.0797
_refine_ls_R_factor_gt 0.0499
_refine_ls_shift/su_max 0.030
_refine_ls_shift/su_mean 0.001
_refine_ls_structure_factor_coef Fsqd
_refine_ls_weighting_details 'w=1/[\s^2^(Fo^2^)+(0.0366P)^2^] where P=(Fo^2^+2Fc^2^)/3'
_refine_ls_weighting_scheme calc
_refine_ls_wR_factor_gt 0.0873
_refine_ls_wR_factor_ref 0.0959
_reflns_Friedel_coverage 0.412
_reflns_Friedel_fraction_full 0.487
_reflns_Friedel_fraction_max 0.380
_reflns_number_gt 3065
_reflns_number_total 4347
_reflns_threshold_expression 'I > 2\s(I)'
_cod_data_source_file Exp_Form-I2FInHouse_Form-I_175K.cif
_cod_data_source_block smz_f1_175
_cod_database_code 1547409
_shelx_space_group_comment
;
The symmetry employed for this shelxl refinement is uniquely defined
by the following loop, which should always be used as a source of
symmetry information in preference to the above space-group names.
They are only intended as comments.
;
_shelx_estimated_absorpt_t_min 0.885
_shelx_estimated_absorpt_t_max 0.952
_shelxl_version_number 2014/6

loop_
_space_group_symop_operation_xyz
'x, y, z'
'-x, -y, z+1/2'
'x+1/2, -y+1/2, z'
'-x+1/2, y+1/2, z+1/2'

loop_
_atom_site_label
_atom_site_type_symbol
_atom_site_fract_x
_atom_site_fract_y
_atom_site_fract_z
_atom_site_U_iso_or_equiv
_atom_site_adp_type
_atom_site_occupancy
_atom_site_site_symmetry_order
_atom_site_calc_flag
_atom_site_refinement_flags_posn
_atom_site_refinement_flags_adp
_atom_site_refinement_flags_occupancy
_atom_site_disorder_assembly
_atom_site_disorder_group
S1 S 0.35581(7) 0.50535(15) 0.65638(6) 0.0229(3) Uani 1 1 d . . . . .
S2 S 0.42199(7) 0.50216(17) 0.34683(6) 0.0222(3) Uani 1 1 d . . . . .
O1 O 0.3128(2) 0.6302(4) 0.69216(17) 0.0301(8) Uani 1 1 d . . . . .
O2 O 0.45326(19) 0.4778(4) 0.66268(17) 0.0287(8) Uani 1 1 d . . . . .
O3 O 0.32428(19) 0.5295(4) 0.34015(18) 0.0297(8) Uani 1 1 d . . . . .
O4 O 0.4644(2) 0.3745(4) 0.31106(17) 0.0280(8) Uani 1 1 d . . . . .
N1 N 0.1590(3) -0.1167(5) 0.6879(3) 0.0352(12) Uani 1 1 d D . . . .
N2 N 0.3463(3) 0.5528(5) 0.5829(2) 0.0249(10) Uani 1 1 d D . . . .
N3 N 0.1870(3) 0.5921(5) 0.5834(2) 0.0269(10) Uani 1 1 d . . . . .
N4 N 0.2725(3) 0.5693(6) 0.4904(2) 0.0368(12) Uani 1 1 d . . . . .
N5 N 0.6199(3) 1.1202(5) 0.3057(2) 0.0422(13) Uani 1 1 d . . . . .
H5A H 0.6764 1.1192 0.2935 0.055 Uiso 1 1 calc R U . . .
H5B H 0.5925 1.2116 0.3125 0.055 Uiso 1 1 calc R U . . .
N6 N 0.4321(3) 0.4579(5) 0.4204(2) 0.0276(11) Uani 1 1 d D . . . .
N7 N 0.5904(3) 0.4123(5) 0.4191(2) 0.0271(10) Uani 1 1 d . . . . .
N8 N 0.5048(3) 0.4346(6) 0.5125(2) 0.0353(11) Uani 1 1 d . . . . .
C1 C 0.2972(3) 0.3222(6) 0.6660(3) 0.0215(12) Uani 1 1 d . . . . .
C2 C 0.2070(3) 0.3197(6) 0.6897(2) 0.0226(11) Uani 1 1 d . . . . .
H2 H 0.1779 0.4169 0.7003 0.029 Uiso 1 1 calc R U . . .
C3 C 0.1619(3) 0.1738(6) 0.6969(3) 0.0220(12) Uani 1 1 d . . . . .
H3 H 0.1019 0.1728 0.7123 0.029 Uiso 1 1 calc R U . . .
C4 C 0.2048(3) 0.0267(6) 0.6816(2) 0.0244(11) Uani 1 1 d . . . . .
C5 C 0.2942(3) 0.0307(6) 0.6575(3) 0.0303(13) Uani 1 1 d . . . . .
H5 H 0.3231 -0.0666 0.6465 0.039 Uiso 1 1 calc R U . . .
C6 C 0.3403(3) 0.1768(6) 0.6495(3) 0.0258(12) Uani 1 1 d . . . . .
H6 H 0.3998 0.1780 0.6333 0.034 Uiso 1 1 calc R U . . .
C7 C 0.2640(3) 0.5723(6) 0.5509(2) 0.0249(12) Uani 1 1 d . . . . .
C8 C 0.1939(4) 0.5934(9) 0.4594(3) 0.0549(19) Uani 1 1 d . . . . .
H8 H 0.1959 0.5954 0.4167 0.071 Uiso 1 1 calc R U . . .
C9 C 0.1105(4) 0.6152(8) 0.4881(3) 0.0492(17) Uani 1 1 d . . . . .
H9 H 0.0567 0.6313 0.4655 0.064 Uiso 1 1 calc R U . . .
C10 C 0.1085(3) 0.6125(7) 0.5504(3) 0.0328(13) Uani 1 1 d . . . . .
C11 C 0.0222(3) 0.6316(7) 0.5867(3) 0.0438(15) Uani 1 1 d . . . . .
H11A H 0.0207 0.7386 0.6047 0.057 Uiso 1 1 calc R U . . .
H11B H 0.0204 0.5505 0.6184 0.057 Uiso 1 1 calc R U . . .
H11C H -0.0303 0.6181 0.5602 0.057 Uiso 1 1 calc R U . . .
C12 C 0.4812(3) 0.6830(6) 0.3341(2) 0.0223(11) Uani 1 1 d . . . . .
C13 C 0.4364(3) 0.8304(6) 0.3442(3) 0.0299(13) Uani 1 1 d . . . . .
H13 H 0.3752 0.8309 0.3572 0.039 Uiso 1 1 calc R U . . .
C14 C 0.4819(3) 0.9752(6) 0.3353(3) 0.0325(13) Uani 1 1 d . . . . .
H14 H 0.4517 1.0734 0.3431 0.042 Uiso 1 1 calc R U . . .
C15 C 0.5738(3) 0.9765(6) 0.3144(2) 0.0280(12) Uani 1 1 d . . . . .
C16 C 0.6179(3) 0.8267(6) 0.3035(2) 0.0260(12) Uani 1 1 d . . . . .
H16 H 0.6788 0.8253 0.2898 0.034 Uiso 1 1 calc R U . . .
C17 C 0.5717(3) 0.6819(6) 0.3130(3) 0.0240(13) Uani 1 1 d . . . . .
H17 H 0.6012 0.5831 0.3053 0.031 Uiso 1 1 calc R U . . .
C18 C 0.5144(3) 0.4330(6) 0.4516(3) 0.0263(12) Uani 1 1 d . . . . .
C19 C 0.5828(4) 0.4042(9) 0.5436(3) 0.0536(19) Uani 1 1 d . . . . .
H19 H 0.5808 0.4015 0.5862 0.070 Uiso 1 1 calc R U . . .
C20 C 0.6657(4) 0.3771(8) 0.5147(3) 0.0522(18) Uani 1 1 d . . . . .
H20 H 0.7188 0.3539 0.5370 0.068 Uiso 1 1 calc R U . . .
C21 C 0.6682(4) 0.3852(7) 0.4515(3) 0.0331(13) Uani 1 1 d . . . . .
C22 C 0.7544(3) 0.3630(8) 0.4141(3) 0.0492(17) Uani 1 1 d . . . . .
H22A H 0.8073 0.3626 0.4407 0.064 Uiso 1 1 calc R U . . .
H22B H 0.7599 0.4512 0.3853 0.064 Uiso 1 1 calc R U . . .
H22C H 0.7513 0.2611 0.3924 0.064 Uiso 1 1 calc R U . . .
H1N1 H 0.109(2) -0.117(6) 0.711(2) 0.039(15) Uiso 1 1 d D . . . .
H2N1 H 0.193(3) -0.205(5) 0.682(3) 0.07(2) Uiso 1 1 d D . . . .
H1N2 H 0.393(2) 0.517(5) 0.559(2) 0.029(14) Uiso 1 1 d D . . . .
H1N6 H 0.378(3) 0.494(7) 0.438(3) 0.060(19) Uiso 1 1 d D . . . .

loop_
_atom_site_aniso_label
_atom_site_aniso_U_11
_atom_site_aniso_U_22
_atom_site_aniso_U_33
_atom_site_aniso_U_23
_atom_site_aniso_U_13
_atom_site_aniso_U_12
S1 0.0215(5) 0.0264(7) 0.0208(6) 0.0030(7) -0.0008(5) -0.0018(6)
S2 0.0205(5) 0.0256(7) 0.0204(7) 0.0022(7) -0.0009(5) -0.0020(6)
O1 0.0370(19) 0.0253(19) 0.028(2) -0.0005(18) -0.0014(17) -0.0017(15)
O2 0.0228(15) 0.036(2) 0.028(2) 0.006(2) -0.0048(16) -0.0030(15)
O3 0.0193(15) 0.041(2) 0.029(2) 0.004(2) -0.0024(16) -0.0032(14)
O4 0.0310(19) 0.025(2) 0.028(2) -0.0029(17) -0.0033(16) 0.0000(15)
N1 0.029(2) 0.026(2) 0.051(3) -0.004(2) 0.016(2) -0.002(2)
N2 0.017(2) 0.037(3) 0.021(3) 0.005(2) 0.0003(18) 0.0013(17)
N3 0.023(2) 0.027(2) 0.032(3) 0.001(2) 0.002(2) 0.0007(19)
N4 0.026(2) 0.062(3) 0.023(3) 0.005(2) -0.001(2) 0.011(2)
N5 0.038(2) 0.023(2) 0.066(4) -0.005(2) 0.014(3) -0.0056(19)
N6 0.022(2) 0.041(3) 0.020(3) 0.008(2) 0.0028(18) 0.004(2)
N7 0.025(2) 0.033(3) 0.023(3) 0.001(2) 0.0010(18) 0.0027(19)
N8 0.030(2) 0.054(3) 0.021(3) 0.003(2) -0.004(2) 0.010(2)
C1 0.021(2) 0.023(3) 0.020(3) 0.000(2) -0.001(2) 0.000(2)
C2 0.025(3) 0.026(3) 0.017(3) 0.000(2) -0.002(2) 0.004(2)
C3 0.018(2) 0.033(3) 0.015(3) -0.004(3) 0.004(2) 0.001(2)
C4 0.023(2) 0.030(3) 0.020(3) 0.000(2) 0.0000(19) 0.000(2)
C5 0.030(3) 0.023(3) 0.038(3) -0.004(3) 0.007(3) 0.003(2)
C6 0.019(2) 0.031(3) 0.027(3) 0.002(3) 0.006(2) 0.004(2)
C7 0.025(3) 0.025(3) 0.025(3) 0.005(2) -0.002(2) 0.000(2)
C8 0.038(4) 0.098(6) 0.029(4) 0.005(4) -0.003(3) 0.022(3)
C9 0.029(3) 0.086(5) 0.033(4) -0.001(4) -0.010(3) 0.016(3)
C10 0.023(3) 0.036(3) 0.039(4) -0.001(3) -0.001(3) 0.004(2)
C11 0.028(3) 0.056(4) 0.048(4) -0.006(3) 0.003(3) 0.004(3)
C12 0.024(2) 0.024(3) 0.019(3) 0.003(2) -0.001(2) -0.002(2)
C13 0.022(3) 0.028(3) 0.040(4) -0.001(3) 0.007(3) 0.002(2)
C14 0.030(2) 0.023(3) 0.045(4) -0.001(3) 0.002(2) 0.007(2)
C15 0.031(3) 0.029(3) 0.025(3) -0.004(2) 0.003(2) -0.002(2)
C16 0.025(3) 0.028(3) 0.026(3) -0.001(3) 0.004(2) -0.004(2)
C17 0.023(3) 0.023(3) 0.026(3) -0.004(3) 0.000(2) 0.003(2)
C18 0.023(3) 0.027(3) 0.029(3) 0.005(2) -0.005(2) 0.001(2)
C19 0.034(3) 0.095(5) 0.032(4) -0.002(4) -0.008(3) 0.015(3)
C20 0.028(3) 0.085(5) 0.043(4) -0.003(4) -0.008(3) 0.023(3)
C21 0.027(3) 0.039(3) 0.034(4) -0.003(3) 0.000(3) 0.005(2)
C22 0.025(3) 0.065(4) 0.058(4) -0.008(4) 0.001(3) 0.010(3)

loop_
_atom_type_symbol
_atom_type_description
_atom_type_scat_dispersion_real
_atom_type_scat_dispersion_imag
_atom_type_scat_source
C C 0.0033 0.0016 'International Tables Vol C Tables 4.2.6.8 and 6.1.1.4'
H H 0.0000 0.0000 'International Tables Vol C Tables 4.2.6.8 and 6.1.1.4'
N N 0.0061 0.0033 'International Tables Vol C Tables 4.2.6.8 and 6.1.1.4'
O O 0.0106 0.0060 'International Tables Vol C Tables 4.2.6.8 and 6.1.1.4'
S S 0.1246 0.1234 'International Tables Vol C Tables 4.2.6.8 and 6.1.1.4'

loop_
_geom_angle_atom_site_label_1
_geom_angle_atom_site_label_2
_geom_angle_atom_site_label_3
_geom_angle
_geom_angle_site_symmetry_1
_geom_angle_site_symmetry_3
O1 S1 O2 119.2(2) . .
O1 S1 N2 109.0(2) . .
O2 S1 N2 102.2(2) . .
O1 S1 C1 109.8(2) . .
O2 S1 C1 109.5(2) . .
N2 S1 C1 106.2(3) . .
O3 S2 O4 118.5(2) . .
O3 S2 N6 102.7(2) . .
O4 S2 N6 109.2(2) . .
O3 S2 C12 109.7(2) . .
O4 S2 C12 108.8(2) . .
N6 S2 C12 107.4(2) . .
C4 N1 H1N1 117(3) . .
C4 N1 H2N1 115(4) . .
H1N1 N1 H2N1 123(5) . .
C7 N2 S1 125.8(3) . .
C7 N2 H1N2 112(3) . .
S1 N2 H1N2 115(3) . .
C7 N3 C10 115.7(5) . .
C7 N4 C8 114.9(5) . .
C15 N5 H5A 120.0 . .
C15 N5 H5B 120.0 . .
H5A N5 H5B 120.0 . .
C18 N6 S2 125.8(4) . .
C18 N6 H1N6 124(4) . .
S2 N6 H1N6 106(4) . .
C18 N7 C21 115.7(5) . .
C18 N8 C19 114.4(5) . .
C6 C1 C2 120.0(4) . .
C6 C1 S1 119.2(3) . .
C2 C1 S1 120.8(4) . .
C3 C2 C1 119.9(4) . .
C3 C2 H2 120.0 . .
C1 C2 H2 120.0 . .
C2 C3 C4 120.8(4) . .
C2 C3 H3 119.6 . .
C4 C3 H3 119.6 . .
N1 C4 C5 120.8(4) . .
N1 C4 C3 120.4(4) . .
C5 C4 C3 118.8(4) . .
C6 C5 C4 121.0(4) . .
C6 C5 H5 119.5 . .
C4 C5 H5 119.5 . .
C5 C6 C1 119.5(4) . .
C5 C6 H6 120.3 . .
C1 C6 H6 120.3 . .
N4 C7 N3 127.7(5) . .
N4 C7 N2 114.7(5) . .
N3 C7 N2 117.7(5) . .
N4 C8 C9 122.4(6) . .
N4 C8 H8 118.8 . .
C9 C8 H8 118.8 . .
C10 C9 C8 118.2(6) . .
C10 C9 H9 120.9 . .
C8 C9 H9 120.9 . .
N3 C10 C9 121.0(5) . .
N3 C10 C11 115.8(5) . .
C9 C10 C11 123.2(5) . .
C10 C11 H11A 109.5 . .
C10 C11 H11B 109.5 . .
H11A C11 H11B 109.5 . .
C10 C11 H11C 109.5 . .
H11A C11 H11C 109.5 . .
H11B C11 H11C 109.5 . .
C13 C12 C17 120.0(4) . .
C13 C12 S2 119.1(3) . .
C17 C12 S2 120.9(4) . .
C14 C13 C12 120.4(4) . .
C14 C13 H13 119.8 . .
C12 C13 H13 119.8 . .
C13 C14 C15 120.5(4) . .
C13 C14 H14 119.8 . .
C15 C14 H14 119.8 . .
N5 C15 C16 120.4(4) . .
N5 C15 C14 120.9(4) . .
C16 C15 C14 118.6(4) . .
C17 C16 C15 120.4(4) . .
C17 C16 H16 119.8 . .
C15 C16 H16 119.8 . .
C16 C17 C12 120.2(4) . .
C16 C17 H17 119.9 . .
C12 C17 H17 119.9 . .
N7 C18 N8 128.5(5) . .
N7 C18 N6 118.1(5) . .
N8 C18 N6 113.4(4) . .
N8 C19 C20 122.2(6) . .
N8 C19 H19 118.9 . .
C20 C19 H19 118.9 . .
C19 C20 C21 118.3(6) . .
C19 C20 H20 120.9 . .
C21 C20 H20 120.9 . .
N7 C21 C20 120.7(5) . .
N7 C21 C22 115.3(5) . .
C20 C21 C22 123.9(5) . .
C21 C22 H22A 109.5 . .
C21 C22 H22B 109.5 . .
H22A C22 H22B 109.5 . .
C21 C22 H22C 109.5 . .
H22A C22 H22C 109.5 . .
H22B C22 H22C 109.5 . .

loop_
_geom_bond_atom_site_label_1
_geom_bond_atom_site_label_2
_geom_bond_distance
_geom_bond_site_symmetry_2
S1 O1 1.429(3) .
S1 O2 1.435(3) .
S1 N2 1.654(5) .
S1 C1 1.734(5) .
S2 O3 1.439(3) .
S2 O4 1.441(3) .
S2 N6 1.652(5) .
S2 C12 1.733(5) .
N1 C4 1.354(6) .
N1 H1N1 0.88(2) .
N1 H2N1 0.88(2) .
N2 C7 1.389(6) .
N2 H1N2 0.90(2) .
N3 C7 1.330(6) .
N3 C10 1.355(7) .
N4 C7 1.327(7) .
N4 C8 1.338(7) .
N5 C15 1.365(6) .
N5 H5A 0.8600 .
N5 H5B 0.8600 .
N6 C18 1.387(6) .
N6 H1N6 0.92(2) .
N7 C18 1.320(6) .
N7 C21 1.347(7) .
N8 C18 1.337(7) .
N8 C19 1.340(7) .
C1 C6 1.391(7) .
C1 C2 1.404(6) .
C2 C3 1.370(7) .
C2 H2 0.9300 .
C3 C4 1.396(7) .
C3 H3 0.9300 .
C4 C5 1.398(6) .
C5 C6 1.380(7) .
C5 H5 0.9300 .
C6 H6 0.9300 .
C8 C9 1.371(7) .
C8 H8 0.9300 .
C9 C10 1.360(9) .
C9 H9 0.9300 .
C10 C11 1.487(7) .
C11 H11A 0.9600 .
C11 H11B 0.9600 .
C11 H11C 0.9600 .
C12 C13 1.387(7) .
C12 C17 1.388(6) .
C13 C14 1.369(7) .
C13 H13 0.9300 .
C14 C15 1.406(6) .
C14 H14 0.9300 .
C15 C16 1.403(7) .
C16 C17 1.376(7) .
C16 H16 0.9300 .
C17 H17 0.9300 .
C19 C20 1.373(8) .
C19 H19 0.9300 .
C20 C21 1.379(9) .
C20 H20 0.9300 .
C21 C22 1.502(7) .
C22 H22A 0.9600 .
C22 H22B 0.9600 .
C22 H22C 0.9600 .

loop_
_geom_torsion_atom_site_label_1
_geom_torsion_atom_site_label_2
_geom_torsion_atom_site_label_3
_geom_torsion_atom_site_label_4
_geom_torsion
_geom_torsion_site_symmetry_1
_geom_torsion_site_symmetry_2
_geom_torsion_site_symmetry_3
_geom_torsion_site_symmetry_4
O1 S1 N2 C7 -61.0(5) . . . .
O2 S1 N2 C7 171.9(4) . . . .
C1 S1 N2 C7 57.2(5) . . . .
O3 S2 N6 C18 -174.9(4) . . . .
O4 S2 N6 C18 58.5(5) . . . .
C12 S2 N6 C18 -59.3(5) . . . .
O1 S1 C1 C6 -162.6(4) . . . .
O2 S1 C1 C6 -29.9(5) . . . .
N2 S1 C1 C6 79.8(5) . . . .
O1 S1 C1 C2 18.0(5) . . . .
O2 S1 C1 C2 150.7(4) . . . .
N2 S1 C1 C2 -99.7(5) . . . .
C6 C1 C2 C3 0.6(8) . . . .
S1 C1 C2 C3 180.0(4) . . . .
C1 C2 C3 C4 0.5(7) . . . .
C2 C3 C4 N1 -178.8(5) . . . .
C2 C3 C4 C5 -1.3(8) . . . .
N1 C4 C5 C6 178.4(5) . . . .
C3 C4 C5 C6 0.9(9) . . . .
C4 C5 C6 C1 0.2(9) . . . .
C2 C1 C6 C5 -0.9(8) . . . .
S1 C1 C6 C5 179.6(5) . . . .
C8 N4 C7 N3 1.7(9) . . . .
C8 N4 C7 N2 -177.9(5) . . . .
C10 N3 C7 N4 -0.4(8) . . . .
C10 N3 C7 N2 179.3(4) . . . .
S1 N2 C7 N4 -163.8(4) . . . .
S1 N2 C7 N3 16.5(7) . . . .
C7 N4 C8 C9 -1.6(9) . . . .
N4 C8 C9 C10 0.2(11) . . . .
C7 N3 C10 C9 -1.2(8) . . . .
C7 N3 C10 C11 178.9(5) . . . .
C8 C9 C10 N3 1.3(10) . . . .
C8 C9 C10 C11 -178.8(6) . . . .
O3 S2 C12 C13 25.6(5) . . . .
O4 S2 C12 C13 156.6(4) . . . .
N6 S2 C12 C13 -85.3(5) . . . .
O3 S2 C12 C17 -153.3(4) . . . .
O4 S2 C12 C17 -22.3(5) . . . .
N6 S2 C12 C17 95.8(5) . . . .
C17 C12 C13 C14 -1.9(9) . . . .
S2 C12 C13 C14 179.1(5) . . . .
C12 C13 C14 C15 1.4(9) . . . .
C13 C14 C15 N5 -179.6(6) . . . .
C13 C14 C15 C16 -0.6(9) . . . .
N5 C15 C16 C17 179.2(5) . . . .
C14 C15 C16 C17 0.1(8) . . . .
C15 C16 C17 C12 -0.6(8) . . . .
C13 C12 C17 C16 1.5(8) . . . .
S2 C12 C17 C16 -179.6(4) . . . .
C21 N7 C18 N8 1.8(8) . . . .
C21 N7 C18 N6 -178.7(5) . . . .
C19 N8 C18 N7 -3.0(9) . . . .
C19 N8 C18 N6 177.5(5) . . . .
S2 N6 C18 N7 -13.4(7) . . . .
S2 N6 C18 N8 166.1(4) . . . .
C18 N8 C19 C20 1.2(9) . . . .
N8 C19 C20 C21 1.4(11) . . . .
C18 N7 C21 C20 1.2(8) . . . .
C18 N7 C21 C22 -179.6(5) . . . .
C19 C20 C21 N7 -2.7(10) . . . .
C19 C20 C21 C22 178.1(6) . . . .
